data_1518326
loop_
_publ_author_name
'Mishra, Monika'
'Tiwari, Karishma'
'Singh, Ashish Kumar'
'Singh, Vinod P.'

_publ_section_title
;
 Versatile coordination behaviour of a multi-dentate Schiff base with
 manganese(II), copper(II) and zinc(II) ions and their corrosion
 inhibition study
;
_journal_name_full 'Inorganica Chimica Acta'
_journal_page_first 36
_journal_page_last 45
_journal_paper_doi 10.1016/j.ica.2014.10.026
_journal_volume 425
_journal_year 2015
_chemical_formula_moiety 'C18 H21 N3 O3 S Zn'
_chemical_formula_sum 'C18 H21 N3 O3 S Zn'
_chemical_formula_weight 424.81
_space_group_IT_number 2
_symmetry_cell_setting triclinic
_symmetry_Int_Tables_number 2
_symmetry_space_group_name_Hall '-P 1'
_symmetry_space_group_name_H-M 'P -1'
_atom_sites_solution_hydrogens geom
_atom_sites_solution_primary direct
_atom_sites_solution_secondary difmap
_audit_creation_method SHELXL-97
_cell_angle_alpha 79.133(5)
_cell_angle_beta 75.504(5)
_cell_angle_gamma 71.182(5)
_cell_formula_units_Z 4
_cell_length_a 9.004(5)
_cell_length_b 13.522(5)
_cell_length_c 17.296(5)
_cell_measurement_reflns_used 792
_cell_measurement_temperature 293(2)
_cell_measurement_theta_max 29.0618
_cell_measurement_theta_min 2.9290
_cell_volume 1916.4(14)
_computing_structure_refinement 'SHELXL-97 (Sheldrick, 1997)'
_diffrn_ambient_temperature 293(2)
_diffrn_measured_fraction_theta_full 0.991
_diffrn_measured_fraction_theta_max 0.712
_diffrn_radiation_monochromator graphite
_diffrn_radiation_type MoK\a
_diffrn_radiation_wavelength 0.71073
_diffrn_reflns_av_R_equivalents 0.0651
_diffrn_reflns_av_sigmaI/netI 0.2780
_diffrn_reflns_limit_h_max 11
_diffrn_reflns_limit_h_min -9
_diffrn_reflns_limit_k_max 18
_diffrn_reflns_limit_k_min -12
_diffrn_reflns_limit_l_max 22
_diffrn_reflns_limit_l_min -13
_diffrn_reflns_number 8820
_diffrn_reflns_theta_full 25.00
_diffrn_reflns_theta_max 29.09
_diffrn_reflns_theta_min 3.21
_diffrn_source 'fine-focus sealed tube'
_exptl_absorpt_coefficient_mu 1.413
_exptl_absorpt_correction_T_max 1.00000
_exptl_absorpt_correction_T_min 0.64756
_exptl_absorpt_correction_type multi-scan
_exptl_absorpt_process_details sadabs
_exptl_crystal_colour white
_exptl_crystal_density_diffrn 1.472
_exptl_crystal_density_method 'not measured'
_exptl_crystal_description block
_exptl_crystal_F_000 880
_exptl_crystal_size_max 0.17
_exptl_crystal_size_mid 0.16
_exptl_crystal_size_min 0.14
_refine_diff_density_max 2.022
_refine_diff_density_min -0.666
_refine_diff_density_rms 0.165
_refine_ls_extinction_method SHELXL
_refine_ls_goodness_of_fit_ref 1.043
_refine_ls_hydrogen_treatment riding
_refine_ls_matrix_type full
_refine_ls_number_parameters 476
_refine_ls_number_reflns 7332
_refine_ls_number_restraints 12
_refine_ls_restrained_S_all 1.043
_refine_ls_R_factor_all 0.2708
_refine_ls_R_factor_gt 0.1403
_refine_ls_shift/su_max 0.002
_refine_ls_shift/su_mean 0.001
_refine_ls_structure_factor_coef Fsqd
_refine_ls_weighting_details 'calc w=1/[\s^2^(Fo^2^)+(0.1549P)^2^+0.0000P] where P=(Fo^2^+2Fc^2^)/3'
_refine_ls_weighting_scheme calc
_refine_ls_wR_factor_gt 0.3148
_refine_ls_wR_factor_ref 0.4062
_reflns_number_gt 2724
_reflns_number_total 7332
_reflns_threshold_expression >2sigma(I)
_cod_data_source_file CIF.cif
_cod_data_source_block Zn
_cod_database_code 1518326

loop_
_symmetry_equiv_pos_as_xyz
'x, y, z'
'-x, -y, -z'

loop_
_atom_site_label
_atom_site_type_symbol
_atom_site_fract_x
_atom_site_fract_y
_atom_site_fract_z
_atom_site_U_iso_or_equiv
_atom_site_adp_type
_atom_site_occupancy
_atom_site_symmetry_multiplicity
_atom_site_calc_flag
_atom_site_refinement_flags
Zn1 Zn 0.67675(18) 0.48741(15) 0.00503(11) 0.0349(6) Uani 1 1 d .
Zn1A Zn 0.18068(18) 0.99226(16) 0.49389(10) 0.0343(6) Uani 1 1 d .
S1 S 0.9411(7) 0.3595(6) 0.4014(3) 0.0780(18) Uani 1 1 d .
S1A S 0.5416(11) 0.5088(8) 0.7312(5) 0.132(3) Uani 1 1 d .
O1A O 0.3611(12) 0.9985(10) 0.3976(6) 0.047(3) Uani 1 1 d .
O2A O -0.0429(10) 1.0702(9) 0.5475(6) 0.039(3) Uani 1 1 d .
N1A N 0.2887(14) 0.8730(11) 0.5749(8) 0.046(4) Uani 1 1 d .
H1A1 H 0.2377 0.8231 0.5872 0.055 Uiso 1 1 calc R
H1A2 H 0.3911 0.8433 0.5515 0.055 Uiso 1 1 calc R
O2 O 0.4579(10) 0.5951(9) 0.0213(7) 0.045(3) Uani 1 1 d .
N3A N 0.2518(12) 1.1200(9) 0.5099(8) 0.032(3) Uani 1 1 d .
O3 O 0.7924(15) 0.3299(12) 0.4055(10) 0.090(5) Uani 1 1 d .
C1A C 0.5954(16) 1.0498(12) 0.3432(10) 0.042(4) Uani 1 1 d .
N3 N 0.7415(13) 0.5716(11) 0.0717(8) 0.037(3) Uani 1 1 d .
C7A C 0.4383(17) 1.0617(14) 0.4027(9) 0.036(4) Uani 1 1 d .
O3A O 0.6991(18) 0.5128(14) 0.7461(10) 0.104(6) Uani 1 1 d .
C6A C 0.6151(18) 1.0060(14) 0.2737(9) 0.042(4) Uani 1 1 d .
H6A H 0.5340 0.9834 0.2651 0.051 Uiso 1 1 calc R
N2 N 0.8778(13) 0.5127(11) 0.1028(8) 0.038(3) Uani 1 1 d .
C7 C 0.9171(17) 0.4152(13) 0.0911(10) 0.037(4) Uani 1 1 d .
C9A C 0.0304(17) 1.1877(13) 0.6138(9) 0.037(4) Uani 1 1 d .
C1 C 1.0637(17) 0.3434(15) 0.1165(10) 0.043(4) Uani 1 1 d .
C15 C 0.7390(18) 0.7129(14) 0.1482(10) 0.047(4) Uani 1 1 d .
H15A H 0.7727 0.6590 0.1911 0.057 Uiso 1 1 calc R
H15B H 0.6555 0.7711 0.1722 0.057 Uiso 1 1 calc R
N1 N 0.8122(15) 0.5163(11) -0.1122(8) 0.048(4) Uani 1 1 d .
H1A H 0.9144 0.4759 -0.1158 0.058 Uiso 1 1 calc R
H1B H 0.7711 0.5003 -0.1490 0.058 Uiso 1 1 calc R
C3 C 1.3294(19) 0.2970(15) 0.1439(10) 0.050(5) Uani 1 1 d .
H3 H 1.4161 0.3175 0.1480 0.060 Uiso 1 1 calc R
C11 C 0.2937(17) 0.7707(13) 0.0040(13) 0.061(6) Uani 1 1 d .
H11 H 0.2313 0.7481 -0.0203 0.073 Uiso 1 1 calc R
O1 O 0.8269(14) 0.3760(9) 0.0635(8) 0.057(3) Uani 1 1 d .
C2 C 1.1939(17) 0.3716(12) 0.1276(9) 0.035(4) Uani 1 1 d .
N2A N 0.3967(14) 1.1242(12) 0.4582(8) 0.042(4) Uani 1 1 d .
C10A C -0.0719(16) 1.1301(14) 0.6092(9) 0.039(4) Uani 1 1 d .
C9 C 0.5304(16) 0.7339(13) 0.0597(9) 0.038(4) Uani 1 1 d .
C2A C 0.2858(15) 0.9107(13) 0.6470(9) 0.033(4) Uani 1 1 d U
C15A C 0.245(2) 1.2850(15) 0.5473(11) 0.060(6) Uani 1 1 d .
H15C H 0.1588 1.3463 0.5646 0.072 Uiso 1 1 calc R
H15D H 0.2890 1.3010 0.4908 0.072 Uiso 1 1 calc R
C6 C 1.0801(19) 0.2341(14) 0.1319(10) 0.049(5) Uani 1 1 d .
H6 H 0.9950 0.2120 0.1279 0.059 Uiso 1 1 calc R
C13 C 0.3574(19) 0.9148(13) 0.0344(11) 0.055(5) Uani 1 1 d .
H13 H 0.3417 0.9869 0.0304 0.066 Uiso 1 1 calc R
C5A C 0.244(2) 1.0039(14) 0.7823(11) 0.053(5) Uani 1 1 d .
H5A H 0.2301 1.0365 0.8275 0.064 Uiso 1 1 calc R
C8A C 0.1776(17) 1.1926(14) 0.5577(9) 0.038(4) Uani 1 1 d .
C12 C 0.251(2) 0.8741(16) 0.0121(11) 0.057(5) Uani 1 1 d U
H12 H 0.1525 0.9181 0.0030 0.068 Uiso 1 1 calc R
C8 C 0.6731(15) 0.6679(12) 0.0926(9) 0.032(4) Uani 1 1 d .
C5 C 1.2118(18) 0.1594(14) 0.1521(11) 0.052(5) Uani 1 1 d .
H5 H 1.2139 0.0890 0.1638 0.062 Uiso 1 1 calc R
C3A C 0.150(2) 0.9158(16) 0.7081(11) 0.057(5) Uani 1 1 d .
H3A H 0.0759 0.8837 0.7042 0.069 Uiso 1 1 calc R
C14A C -0.0156(19) 1.2443(15) 0.6783(11) 0.059(6) Uani 1 1 d .
H14A H 0.0489 1.2847 0.6811 0.071 Uiso 1 1 calc R
C12A C -0.246(2) 1.1921(18) 0.7295(12) 0.068(6) Uani 1 1 d .
H12A H -0.3410 1.1948 0.7667 0.082 Uiso 1 1 calc R
C4 C 1.340(2) 0.1898(15) 0.1547(11) 0.056(5) Uani 1 1 d .
H4 H 1.4345 0.1396 0.1637 0.068 Uiso 1 1 calc R
C10 C 0.4274(16) 0.6944(12) 0.0303(10) 0.039(4) Uani 1 1 d .
C16 C 0.883(2) 0.7516(16) 0.0988(13) 0.079(7) Uani 1 1 d .
H16A H 0.9780 0.6927 0.0921 0.118 Uiso 1 1 calc R
H16B H 0.8996 0.8010 0.1268 0.118 Uiso 1 1 calc R
H16C H 0.8620 0.7851 0.0471 0.118 Uiso 1 1 calc R
C14 C 0.4884(18) 0.8416(13) 0.0632(11) 0.047(4) Uani 1 1 d .
H14 H 0.5507 0.8666 0.0858 0.057 Uiso 1 1 calc R
C11A C -0.2064(17) 1.1333(15) 0.6663(10) 0.050(5) Uani 1 1 d .
H11A H -0.2736 1.0952 0.6629 0.059 Uiso 1 1 calc R
C4A C 0.123(2) 0.9675(17) 0.7746(11) 0.061(6) Uani 1 1 d .
H4A H 0.0273 0.9771 0.8122 0.073 Uiso 1 1 calc R
C16A C 0.374(2) 1.2618(15) 0.5954(13) 0.073(7) Uani 1 1 d .
H16D H 0.3318 1.2442 0.6512 0.109 Uiso 1 1 calc R
H16E H 0.4107 1.3228 0.5893 0.109 Uiso 1 1 calc R
H16F H 0.4627 1.2038 0.5762 0.109 Uiso 1 1 calc R
C18A C 0.586(3) 0.515(3) 0.637(2) 0.26(3) Uani 1 1 d .
H18A H 0.6385 0.5688 0.6156 0.386 Uiso 1 1 calc R
H18B H 0.4902 0.5316 0.6164 0.386 Uiso 1 1 calc R
H18C H 0.6566 0.4485 0.6215 0.386 Uiso 1 1 calc R
C13A C -0.147(2) 1.2469(17) 0.7388(12) 0.068(6) Uani 1 1 d .
H13A H -0.1690 1.2829 0.7830 0.082 Uiso 1 1 calc R
C17 C 1.102(3) 0.267(2) 0.3412(12) 0.100(8) Uani 1 1 d .
H17A H 1.0636 0.2550 0.2974 0.149 Uiso 1 1 calc R
H17B H 1.1346 0.2012 0.3741 0.149 Uiso 1 1 calc R
H17C H 1.1908 0.2947 0.3202 0.149 Uiso 1 1 calc R
C17A C 0.401(3) 0.638(2) 0.7377(17) 0.127(11) Uani 1 1 d .
H17D H 0.3658 0.6518 0.7929 0.190 Uiso 1 1 calc R
H17E H 0.3101 0.6425 0.7163 0.190 Uiso 1 1 calc R
H17F H 0.4518 0.6901 0.7072 0.190 Uiso 1 1 calc R
C18 C 0.924(3) 0.4733(16) 0.3276(13) 0.085(7) Uani 1 1 d .
H18D H 0.9626 0.4513 0.2747 0.128 Uiso 1 1 calc R
H18E H 0.9865 0.5148 0.3354 0.128 Uiso 1 1 calc R
H18F H 0.8137 0.5145 0.3331 0.128 Uiso 1 1 calc R

loop_
_atom_site_aniso_label
_atom_site_aniso_U_11
_atom_site_aniso_U_22
_atom_site_aniso_U_33
_atom_site_aniso_U_23
_atom_site_aniso_U_13
_atom_site_aniso_U_12
Zn1 0.0269(10) 0.0299(11) 0.0524(12) -0.0055(9) -0.0133(8) -0.0099(8)
Zn1A 0.0236(9) 0.0416(13) 0.0423(11) -0.0057(9) -0.0074(7) -0.0150(9)
S1 0.077(4) 0.094(5) 0.076(4) -0.016(4) -0.021(3) -0.034(4)
S1A 0.149(7) 0.145(9) 0.127(7) 0.000(6) -0.071(6) -0.052(7)
O1A 0.042(6) 0.058(9) 0.051(7) -0.016(6) 0.000(5) -0.027(6)
O2A 0.025(5) 0.036(7) 0.057(7) -0.028(6) 0.001(5) -0.003(5)
N1A 0.035(7) 0.043(10) 0.054(9) 0.010(7) -0.006(6) -0.013(7)
O2 0.021(5) 0.030(7) 0.085(9) -0.017(6) -0.017(5) 0.000(5)
N3A 0.020(6) 0.013(6) 0.060(8) -0.013(6) 0.000(6) 0.000(5)
O3 0.069(9) 0.061(11) 0.145(14) -0.003(10) -0.041(9) -0.020(8)
C1A 0.028(8) 0.022(9) 0.069(12) 0.000(8) 0.009(8) -0.017(7)
N3 0.023(6) 0.033(8) 0.063(9) -0.029(7) -0.013(6) -0.001(6)
C7A 0.033(8) 0.049(11) 0.034(9) 0.004(8) -0.005(7) -0.032(9)
O3A 0.108(11) 0.102(15) 0.132(14) -0.049(12) -0.068(10) -0.016(11)
C6A 0.044(10) 0.051(12) 0.030(9) 0.003(8) 0.004(8) -0.023(9)
N2 0.025(7) 0.037(9) 0.054(8) -0.014(7) -0.014(6) -0.001(6)
C7 0.033(8) 0.025(9) 0.051(10) -0.015(8) -0.005(7) -0.001(7)
C9A 0.036(9) 0.025(9) 0.054(10) -0.017(8) -0.016(7) -0.003(7)
C1 0.029(8) 0.047(12) 0.059(11) -0.011(9) -0.018(7) -0.011(8)
C15 0.048(10) 0.040(11) 0.062(11) -0.029(9) -0.022(8) -0.001(9)
N1 0.056(9) 0.044(10) 0.043(8) -0.016(7) -0.008(7) -0.007(8)
C3 0.039(10) 0.047(12) 0.069(12) -0.025(10) -0.010(8) -0.010(9)
C11 0.027(9) 0.023(10) 0.147(19) -0.014(11) -0.038(10) -0.008(8)
O1 0.076(8) 0.016(6) 0.097(10) 0.001(6) -0.048(7) -0.019(6)
C2 0.038(9) 0.012(8) 0.055(10) 0.002(7) -0.011(7) -0.007(7)
N2A 0.030(7) 0.048(10) 0.050(8) 0.003(7) -0.004(6) -0.024(7)
C10A 0.022(8) 0.046(11) 0.040(9) 0.000(8) -0.008(7) 0.001(7)
C9 0.025(8) 0.036(10) 0.054(10) -0.025(8) 0.007(7) -0.011(7)
C2A 0.017(6) 0.039(8) 0.046(7) -0.009(6) 0.000(5) -0.012(6)
C15A 0.049(11) 0.054(13) 0.074(14) -0.045(11) 0.015(9) -0.011(10)
C6 0.043(10) 0.029(10) 0.066(12) -0.007(9) 0.000(8) -0.006(8)
C13 0.046(10) 0.011(8) 0.094(15) 0.000(9) -0.013(9) 0.006(8)
C5A 0.055(11) 0.037(11) 0.061(12) 0.009(9) -0.016(9) -0.009(9)
C8A 0.027(8) 0.045(11) 0.038(9) -0.009(8) 0.009(7) -0.017(8)
C12 0.057(8) 0.045(9) 0.074(9) -0.021(7) -0.018(7) -0.011(7)
C8 0.021(7) 0.030(9) 0.050(9) -0.018(8) 0.000(6) -0.014(7)
C5 0.032(9) 0.027(10) 0.090(14) 0.005(10) -0.012(9) -0.006(8)
C3A 0.055(11) 0.065(14) 0.065(13) -0.002(11) -0.001(9) -0.047(11)
C14A 0.050(11) 0.061(14) 0.086(14) -0.035(12) -0.002(10) -0.038(11)
C12A 0.036(10) 0.088(18) 0.077(14) -0.045(13) 0.022(9) -0.019(11)
C4 0.040(10) 0.044(12) 0.071(13) 0.006(10) -0.007(9) -0.003(9)
C10 0.028(8) 0.019(8) 0.063(11) -0.017(8) 0.011(7) -0.006(7)
C16 0.074(13) 0.058(15) 0.13(2) -0.027(14) -0.042(13) -0.033(13)
C14 0.039(9) 0.028(10) 0.082(13) -0.022(9) -0.016(8) -0.006(8)
C11A 0.030(9) 0.065(14) 0.059(11) -0.037(10) 0.010(8) -0.017(9)
C4A 0.052(11) 0.077(16) 0.057(12) -0.010(11) -0.011(9) -0.020(11)
C16A 0.046(11) 0.039(13) 0.117(18) -0.017(13) 0.013(11) -0.009(10)
C18A 0.051(15) 0.36(6) 0.21(4) 0.21(4) -0.007(18) -0.01(2)
C13A 0.057(12) 0.079(17) 0.085(15) -0.064(13) 0.003(10) -0.024(12)
C17 0.13(2) 0.09(2) 0.060(14) 0.002(14) 0.005(14) -0.032(18)
C17A 0.080(16) 0.11(3) 0.19(3) -0.01(2) -0.089(19) 0.005(17)
C18 0.111(17) 0.045(14) 0.098(17) 0.001(13) -0.006(14) -0.036(14)

loop_
_atom_type_symbol
_atom_type_description
_atom_type_scat_dispersion_real
_atom_type_scat_dispersion_imag
_atom_type_scat_source
C C 0.0033 0.0016 'International Tables Vol C Tables 4.2.6.8 and 6.1.1.4'
H H 0.0000 0.0000 'International Tables Vol C Tables 4.2.6.8 and 6.1.1.4'
N N 0.0061 0.0033 'International Tables Vol C Tables 4.2.6.8 and 6.1.1.4'
O O 0.0106 0.0060 'International Tables Vol C Tables 4.2.6.8 and 6.1.1.4'
S S 0.1246 0.1234 'International Tables Vol C Tables 4.2.6.8 and 6.1.1.4'
Zn Zn 0.2839 1.4301 'International Tables Vol C Tables 4.2.6.8 and 6.1.1.4'

loop_
_geom_angle_atom_site_label_1
_geom_angle_atom_site_label_2
_geom_angle_atom_site_label_3
_geom_angle
_geom_angle_site_symmetry_1
_geom_angle_site_symmetry_3
O1 Zn1 O2 142.6(5) . .
O1 Zn1 N3 77.5(5) . .
O2 Zn1 N3 86.8(4) . .
O1 Zn1 O2 102.1(4) . 2_665
O2 Zn1 O2 79.9(5) . 2_665
N3 Zn1 O2 157.2(5) . 2_665
O1 Zn1 N1 105.7(5) . .
O2 Zn1 N1 110.8(5) . .
N3 Zn1 N1 102.6(5) . .
O2 Zn1 N1 99.4(5) 2_665 .
O1 Zn1 Zn1 130.7(3) . 2_665
O2 Zn1 Zn1 40.4(3) . 2_665
N3 Zn1 Zn1 124.8(3) . 2_665
O2 Zn1 Zn1 39.5(3) 2_665 2_665
N1 Zn1 Zn1 109.7(4) . 2_665
O2A Zn1A O1A 144.4(5) . .
O2A Zn1A O2A 78.0(4) . 2_576
O1A Zn1A O2A 102.5(4) . 2_576
O2A Zn1A N1A 110.4(5) . .
O1A Zn1A N1A 103.9(5) . .
O2A Zn1A N1A 104.9(5) 2_576 .
O2A Zn1A N3A 86.6(4) . .
O1A Zn1A N3A 77.1(4) . .
O2A Zn1A N3A 152.5(5) 2_576 .
N1A Zn1A N3A 101.8(5) . .
O2A Zn1A Zn1A 39.1(3) . 2_576
O1A Zn1A Zn1A 131.4(3) . 2_576
O2A Zn1A Zn1A 38.9(3) 2_576 2_576
N1A Zn1A Zn1A 112.9(3) . 2_576
N3A Zn1A Zn1A 122.3(3) . 2_576
O3 S1 C18 102.9(10) . .
O3 S1 C17 105.1(10) . .
C18 S1 C17 98.2(10) . .
O3A S1A C18A 98.8(14) . .
O3A S1A C17A 108.0(11) . .
C18A S1A C17A 97.3(17) . .
C7A O1A Zn1A 112.5(9) . .
C10A O2A Zn1A 122.7(8) . .
C10A O2A Zn1A 133.8(8) . 2_576
Zn1A O2A Zn1A 102.0(4) . 2_576
C2A N1A Zn1A 112.3(11) . .
C2A N1A H1A1 109.2 . .
Zn1A N1A H1A1 109.2 . .
C2A N1A H1A2 109.1 . .
Zn1A N1A H1A2 109.1 . .
H1A1 N1A H1A2 107.9 . .
C10 O2 Zn1 126.3(9) . .
C10 O2 Zn1 132.4(9) . 2_665
Zn1 O2 Zn1 100.1(5) . 2_665
C8A N3A N2A 119.3(11) . .
C8A N3A Zn1A 129.1(9) . .
N2A N3A Zn1A 111.6(9) . .
C6A C1A C2A 119.7(13) . 2_676
C6A C1A C7A 118.1(13) . .
C2A C1A C7A 122.0(15) 2_676 .
C8 N3 N2 116.1(11) . .
C8 N3 Zn1 131.2(10) . .
N2 N3 Zn1 112.6(9) . .
O1A C7A N2A 124.8(12) . .
O1A C7A C1A 114.0(14) . .
N2A C7A C1A 120.8(12) . .
C5A C6A C1A 119.4(15) 2_676 .
C5A C6A H6A 120.3 2_676 .
C1A C6A H6A 120.3 . .
C7 N2 N3 110.8(12) . .
N2 C7 O1 123.2(14) . .
N2 C7 C1 117.7(13) . .
O1 C7 C1 119.0(14) . .
C14A C9A C10A 116.1(13) . .
C14A C9A C8A 117.5(13) . .
C10A C9A C8A 126.4(14) . .
C2 C1 C6 114.5(15) . .
C2 C1 C7 126.7(16) . .
C6 C1 C7 118.7(13) . .
C8 C15 C16 109.7(13) . .
C8 C15 H15A 109.7 . .
C16 C15 H15A 109.7 . .
C8 C15 H15B 109.7 . .
C16 C15 H15B 109.7 . .
H15A C15 H15B 108.2 . .
C2 N1 Zn1 108.7(9) 2_765 .
C2 N1 H1A 110.0 2_765 .
Zn1 N1 H1A 110.0 . .
C2 N1 H1B 110.0 2_765 .
Zn1 N1 H1B 110.0 . .
H1A N1 H1B 108.3 . .
C2 C3 C4 120.9(15) . .
C2 C3 H3 119.6 . .
C4 C3 H3 119.6 . .
C12 C11 C10 124.1(15) . .
C12 C11 H11 118.0 . .
C10 C11 H11 117.9 . .
C7 O1 Zn1 111.4(10) . .
C3 C2 C1 121.2(15) . .
C3 C2 N1 120.2(13) . 2_765
C1 C2 N1 118.3(14) . 2_765
C7A N2A N3A 112.1(11) . .
C11A C10A O2A 117.3(13) . .
C11A C10A C9A 119.8(16) . .
O2A C10A C9A 123.0(12) . .
C14 C9 C10 118.1(15) . .
C14 C9 C8 116.7(13) . .
C10 C9 C8 125.1(15) . .
C3A C2A C1A 118.7(15) . 2_676
C3A C2A N1A 117.4(12) . .
C1A C2A N1A 123.6(12) 2_676 .
C8A C15A C16A 111.8(17) . .
C8A C15A H15C 109.3 . .
C16A C15A H15C 109.3 . .
C8A C15A H15D 109.3 . .
C16A C15A H15D 109.3 . .
H15C C15A H15D 107.9 . .
C5 C6 C1 124.5(15) . .
C5 C6 H6 117.7 . .
C1 C6 H6 117.7 . .
C12 C13 C14 116.8(16) . .
C12 C13 H13 121.6 . .
C14 C13 H13 121.6 . .
C6A C5A C4A 122.8(18) 2_676 .
C6A C5A H5A 118.6 2_676 .
C4A C5A H5A 118.6 . .
N3A C8A C9A 120.2(13) . .
N3A C8A C15A 117.5(11) . .
C9A C8A C15A 122.2(14) . .
C11 C12 C13 119.7(17) . .
C11 C12 H12 120.2 . .
C13 C12 H12 120.2 . .
N3 C8 C9 118.0(12) . .
N3 C8 C15 122.1(13) . .
C9 C8 C15 119.9(13) . .
C4 C5 C6 118.5(17) . .
C4 C5 H5 120.7 . .
C6 C5 H5 120.7 . .
C4A C3A C2A 121.9(15) . .
C4A C3A H3A 119.0 . .
C2A C3A H3A 119.0 . .
C13A C14A C9A 126.1(14) . .
C13A C14A H14A 117.0 . .
C9A C14A H14A 117.0 . .
C13A C12A C11A 121.7(14) . .
C13A C12A H12A 119.2 . .
C11A C12A H12A 119.2 . .
C5 C4 C3 119.9(17) . .
C5 C4 H4 120.0 . .
C3 C4 H4 120.0 . .
O2 C10 C11 119.9(14) . .
O2 C10 C9 123.6(15) . .
C11 C10 C9 116.2(14) . .
C15 C16 H16A 109.5 . .
C15 C16 H16B 109.5 . .
H16A C16 H16B 109.5 . .
C15 C16 H16C 109.5 . .
H16A C16 H16C 109.5 . .
H16B C16 H16C 109.5 . .
C9 C14 C13 123.8(15) . .
C9 C14 H14 118.1 . .
C13 C14 H14 118.1 . .
C10A C11A C12A 121.1(15) . .
C10A C11A H11A 119.4 . .
C12A C11A H11A 119.4 . .
C5A C4A C3A 117.1(16) . .
C5A C4A H4A 121.5 . .
C3A C4A H4A 121.5 . .
C15A C16A H16D 109.5 . .
C15A C16A H16E 109.5 . .
H16D C16A H16E 109.5 . .
C15A C16A H16F 109.5 . .
H16D C16A H16F 109.5 . .
H16E C16A H16F 109.5 . .
S1A C18A H18A 109.9 . .
S1A C18A H18B 109.7 . .
H18A C18A H18B 109.2 . .
S1A C18A H18C 109.7 . .
H18A C18A H18C 109.2 . .
H18B C18A H18C 109.2 . .
C14A C13A C12A 115.1(15) . .
C14A C13A H13A 122.4 . .
C12A C13A H13A 122.4 . .
S1 C17 H17A 109.5 . .
S1 C17 H17B 109.5 . .
H17A C17 H17B 109.5 . .
S1 C17 H17C 109.5 . .
H17A C17 H17C 109.5 . .
H17B C17 H17C 109.5 . .
S1A C17A H17D 109.5 . .
S1A C17A H17E 109.5 . .
H17D C17A H17E 109.5 . .
S1A C17A H17F 109.5 . .
H17D C17A H17F 109.5 . .
H17E C17A H17F 109.5 . .
S1 C18 H18D 109.5 . .
S1 C18 H18E 109.5 . .
H18D C18 H18E 109.5 . .
S1 C18 H18F 109.5 . .
H18D C18 H18F 109.5 . .
H18E C18 H18F 109.5 . .

loop_
_geom_bond_atom_site_label_1
_geom_bond_atom_site_label_2
_geom_bond_distance
_geom_bond_site_symmetry_2
Zn1 O1 1.979(11) .
Zn1 O2 2.027(10) .
Zn1 N3 2.056(11) .
Zn1 O2 2.064(9) 2_665
Zn1 N1 2.126(12) .
Zn1 Zn1 3.136(3) 2_665
Zn1A O2A 2.022(9) .
Zn1A O1A 2.025(10) .
Zn1A O2A 2.029(9) 2_576
Zn1A N1A 2.080(13) .
Zn1A N3A 2.110(11) .
Zn1A Zn1A 3.148(3) 2_576
S1 O3 1.499(12) .
S1 C18 1.80(2) .
S1 C17 1.82(2) .
S1A O3A 1.523(14) .
S1A C18A 1.57(3) .
S1A C17A 1.81(3) .
O1A C7A 1.290(16) .
O2A C10A 1.383(18) .
O2A Zn1A 2.029(9) 2_576
N1A C2A 1.425(18) .
N1A H1A1 0.9000 .
N1A H1A2 0.9000 .
O2 C10 1.312(17) .
O2 Zn1 2.064(9) 2_665
N3A C8A 1.305(18) .
N3A N2A 1.396(15) .
C1A C6A 1.39(2) .
C1A C2A 1.397(18) 2_676
C1A C7A 1.51(2) .
N3 C8 1.324(18) .
N3 N2 1.403(16) .
C7A N2A 1.303(19) .
C6A C5A 1.37(2) 2_676
C6A H6A 0.9300 .
N2 C7 1.293(19) .
C7 O1 1.317(17) .
C7 C1 1.48(2) .
C9A C14A 1.37(2) .
C9A C10A 1.409(19) .
C9A C8A 1.447(19) .
C1 C2 1.409(19) .
C1 C6 1.42(2) .
C15 C8 1.545(18) .
C15 C16 1.55(2) .
C15 H15A 0.9700 .
C15 H15B 0.9700 .
N1 C2 1.474(19) 2_765
N1 H1A 0.9000 .
N1 H1B 0.9000 .
C3 C2 1.36(2) .
C3 C4 1.40(2) .
C3 H3 0.9300 .
C11 C12 1.35(2) .
C11 C10 1.42(2) .
C11 H11 0.9300 .
C2 N1 1.474(19) 2_765
C10A C11A 1.351(19) .
C9 C14 1.39(2) .
C9 C10 1.435(19) .
C9 C8 1.49(2) .
C2A C3A 1.39(2) .
C2A C1A 1.397(18) 2_676
C15A C8A 1.52(2) .
C15A C16A 1.52(2) .
C15A H15C 0.9700 .
C15A H15D 0.9700 .
C6 C5 1.36(2) .
C6 H6 0.9300 .
C13 C12 1.40(2) .
C13 C14 1.40(2) .
C13 H13 0.9300 .
C5A C6A 1.37(2) 2_676
C5A C4A 1.38(2) .
C5A H5A 0.9300 .
C12 H12 0.9300 .
C5 C4 1.36(2) .
C5 H5 0.9300 .
C3A C4A 1.39(2) .
C3A H3A 0.9300 .
C14A C13A 1.37(2) .
C14A H14A 0.9300 .
C12A C13A 1.38(2) .
C12A C11A 1.38(2) .
C12A H12A 0.9300 .
C4 H4 0.9300 .
C16 H16A 0.9600 .
C16 H16B 0.9600 .
C16 H16C 0.9600 .
C14 H14 0.9300 .
C11A H11A 0.9300 .
C4A H4A 0.9300 .
C16A H16D 0.9600 .
C16A H16E 0.9600 .
C16A H16F 0.9600 .
C18A H18A 0.9631 .
C18A H18B 0.9631 .
C18A H18C 0.9631 .
C13A H13A 0.9300 .
C17 H17A 0.9600 .
C17 H17B 0.9600 .
C17 H17C 0.9600 .
C17A H17D 0.9600 .
C17A H17E 0.9600 .
C17A H17F 0.9600 .
C18 H18D 0.9600 .
C18 H18E 0.9600 .
C18 H18F 0.9600 .

loop_
_geom_torsion_atom_site_label_1
_geom_torsion_atom_site_label_2
_geom_torsion_atom_site_label_3
_geom_torsion_atom_site_label_4
_geom_torsion
_geom_torsion_site_symmetry_1
_geom_torsion_site_symmetry_4
O2A Zn1A O1A C7A 75.1(13) . .
O2A Zn1A O1A C7A 161.9(11) 2_576 .
N1A Zn1A O1A C7A -89.1(12) . .
N3A Zn1A O1A C7A 10.2(11) . .
Zn1A Zn1A O1A C7A 132.0(10) 2_576 .
O1A Zn1A O2A C10A -97.6(13) . .
O2A Zn1A O2A C10A 167.6(14) 2_576 .
N1A Zn1A O2A C10A 66.0(12) . .
N3A Zn1A O2A C10A -35.4(11) . .
Zn1A Zn1A O2A C10A 167.6(14) 2_576 .
O1A Zn1A O2A Zn1A 94.8(7) . 2_576
O2A Zn1A O2A Zn1A 0.0 2_576 2_576
N1A Zn1A O2A Zn1A -101.6(6) . 2_576
N3A Zn1A O2A Zn1A 157.0(6) . 2_576
O2A Zn1A N1A C2A -53.4(9) . .
O1A Zn1A N1A C2A 116.8(9) . .
O2A Zn1A N1A C2A -135.9(8) 2_576 .
N3A Zn1A N1A C2A 37.4(9) . .
Zn1A Zn1A N1A C2A -95.5(8) 2_576 .
O1 Zn1 O2 C10 94.5(14) . .
N3 Zn1 O2 C10 29.9(14) . .
O2 Zn1 O2 C10 -168.7(16) 2_665 .
N1 Zn1 O2 C10 -72.4(14) . .
Zn1 Zn1 O2 C10 -168.7(16) 2_665 .
O1 Zn1 O2 Zn1 -96.9(7) . 2_665
N3 Zn1 O2 Zn1 -161.4(6) . 2_665
O2 Zn1 O2 Zn1 0.0 2_665 2_665
N1 Zn1 O2 Zn1 96.3(5) . 2_665
O2A Zn1A N3A C8A 17.5(14) . .
O1A Zn1A N3A C8A 165.6(15) . .
O2A Zn1A N3A C8A 73.2(18) 2_576 .
N1A Zn1A N3A C8A -92.6(14) . .
Zn1A Zn1A N3A C8A 34.4(15) 2_576 .
O2A Zn1A N3A N2A -160.1(10) . .
O1A Zn1A N3A N2A -12.0(9) . .
O2A Zn1A N3A N2A -104.4(11) 2_576 .
N1A Zn1A N3A N2A 89.8(10) . .
Zn1A Zn1A N3A N2A -143.2(8) 2_576 .
O1 Zn1 N3 C8 -161.3(15) . .
O2 Zn1 N3 C8 -15.5(14) . .
O2 Zn1 N3 C8 -70(2) 2_665 .
N1 Zn1 N3 C8 95.1(14) . .
Zn1 Zn1 N3 C8 -30.1(16) 2_665 .
O1 Zn1 N3 N2 15.1(9) . .
O2 Zn1 N3 N2 160.9(10) . .
O2 Zn1 N3 N2 106.7(13) 2_665 .
N1 Zn1 N3 N2 -88.5(10) . .
Zn1 Zn1 N3 N2 146.4(8) 2_665 .
Zn1A O1A C7A N2A -7(2) . .
Zn1A O1A C7A C1A 166.3(11) . .
C6A C1A C7A O1A 23(2) . .
C2A C1A C7A O1A -162.3(15) 2_676 .
C6A C1A C7A N2A -163.1(16) . .
C2A C1A C7A N2A 12(3) 2_676 .
C2A C1A C6A C5A 4(3) 2_676 2_676
C7A C1A C6A C5A 178.7(15) . 2_676
C8 N3 N2 C7 168.3(14) . .
Zn1 N3 N2 C7 -8.7(16) . .
N3 N2 C7 O1 -8(2) . .
N3 N2 C7 C1 176.8(13) . .
N2 C7 C1 C2 -23(2) . .
O1 C7 C1 C2 162.5(16) . .
N2 C7 C1 C6 157.5(16) . .
O1 C7 C1 C6 -17(2) . .
O1 Zn1 N1 C2 -122.4(9) . 2_765
O2 Zn1 N1 C2 49.4(10) . 2_765
N3 Zn1 N1 C2 -42.0(10) . 2_765
O2 Zn1 N1 C2 132.1(9) 2_665 2_765
Zn1 Zn1 N1 C2 92.5(9) 2_665 2_765
N2 C7 O1 Zn1 22(2) . .
C1 C7 O1 Zn1 -163.6(11) . .
O2 Zn1 O1 C7 -86.0(12) . .
N3 Zn1 O1 C7 -18.6(10) . .
O2 Zn1 O1 C7 -175.3(10) 2_665 .
N1 Zn1 O1 C7 81.2(11) . .
Zn1 Zn1 O1 C7 -144.1(9) 2_665 .
C4 C3 C2 C1 -4(3) . .
C4 C3 C2 N1 -176.8(15) . 2_765
C6 C1 C2 C3 6(2) . .
C7 C1 C2 C3 -173.8(16) . .
C6 C1 C2 N1 179.4(14) . 2_765
C7 C1 C2 N1 -1(2) . 2_765
O1A C7A N2A N3A -4(2) . .
C1A C7A N2A N3A -176.8(14) . .
C8A N3A N2A C7A -165.9(15) . .
Zn1A N3A N2A C7A 12.0(16) . .
Zn1A O2A C10A C11A -146.7(13) . .
Zn1A O2A C10A C11A 16(2) 2_576 .
Zn1A O2A C10A C9A 34(2) . .
Zn1A O2A C10A C9A -162.6(12) 2_576 .
C14A C9A C10A C11A 0(3) . .
C8A C9A C10A C11A -179.8(17) . .
C14A C9A C10A O2A 179.3(16) . .
C8A C9A C10A O2A -1(3) . .
Zn1A N1A C2A C3A 86.6(16) . .
Zn1A N1A C2A C1A -88.1(16) . 2_676
C2 C1 C6 C5 -3(3) . .
C7 C1 C6 C5 176.9(16) . .
N2A N3A C8A C9A -177.7(13) . .
Zn1A N3A C8A C9A 5(2) . .
N2A N3A C8A C15A 7(2) . .
Zn1A N3A C8A C15A -170.7(12) . .
C14A C9A C8A N3A 160.1(16) . .
C10A C9A C8A N3A -20(3) . .
C14A C9A C8A C15A -25(3) . .
C10A C9A C8A C15A 155.5(17) . .
C16A C15A C8A N3A -86.7(19) . .
C16A C15A C8A C9A 97.9(18) . .
C10 C11 C12 C13 12(3) . .
C14 C13 C12 C11 -13(3) . .
N2 N3 C8 C9 178.8(12) . .
Zn1 N3 C8 C9 -5(2) . .
N2 N3 C8 C15 0(2) . .
Zn1 N3 C8 C15 176.2(11) . .
C14 C9 C8 N3 -162.4(15) . .
C10 C9 C8 N3 22(2) . .
C14 C9 C8 C15 17(2) . .
C10 C9 C8 C15 -158.8(14) . .
C16 C15 C8 N3 80(2) . .
C16 C15 C8 C9 -98.7(16) . .
C1 C6 C5 C4 -3(3) . .
C1A C2A C3A C4A 6(3) 2_676 .
N1A C2A C3A C4A -168.8(18) . .
C10A C9A C14A C13A 2(3) . .
C8A C9A C14A C13A -178(2) . .
C6 C5 C4 C3 6(3) . .
C2 C3 C4 C5 -3(3) . .
Zn1 O2 C10 C11 150.2(12) . .
Zn1 O2 C10 C11 -15(2) 2_665 .
Zn1 O2 C10 C9 -24(2) . .
Zn1 O2 C10 C9 171.0(10) 2_665 .
C12 C11 C10 O2 178.7(18) . .
C12 C11 C10 C9 -6(3) . .
C14 C9 C10 O2 177.2(15) . .
C8 C9 C10 O2 -8(2) . .
C14 C9 C10 C11 3(2) . .
C8 C9 C10 C11 177.8(15) . .
C10 C9 C14 C13 -5(3) . .
C8 C9 C14 C13 179.7(15) . .
C12 C13 C14 C9 10(3) . .
O2A C10A C11A C12A -179.2(17) . .
C9A C10A C11A C12A 0(3) . .
C13A C12A C11A C10A -2(3) . .
C6A C5A C4A C3A 2(3) 2_676 .
C2A C3A C4A C5A -7(3) . .
C9A C14A C13A C12A -4(3) . .
C11A C12A C13A C14A 4(3) . .
